data_4505889
loop_
_publ_author_name
'Yan, Yan'
'Chen, Jia-Mei'
'Geng, Na'
'Lu, Tong-Bu'

_publ_section_title
;
 Improving the Solubility of Agomelatine via Cocrystals
;
_journal_issue 5
_journal_name_full 'Crystal Growth &amp; Design'
_journal_page_first 2226
_journal_paper_doi 10.1021/cg201423q
_journal_volume 12
_journal_year 2012
_chemical_formula_sum 'C23 H25 N O5'
_chemical_formula_weight 395.44
_chemical_name_systematic
; 
 ? 
;
_space_group_IT_number 2
_symmetry_cell_setting triclinic
_symmetry_space_group_name_Hall '-P 1'
_symmetry_space_group_name_H-M 'P -1'
_atom_sites_solution_hydrogens geom
_atom_sites_solution_primary direct
_atom_sites_solution_secondary difmap
_audit_creation_method SHELXL-97
_cell_angle_alpha 94.415(12)
_cell_angle_beta 103.739(12)
_cell_angle_gamma 109.702(13)
_cell_formula_units_Z 2
_cell_length_a 9.4475(13)
_cell_length_b 11.1603(17)
_cell_length_c 11.2471(16)
_cell_measurement_temperature 293(2)
_cell_volume 1068.4(3)
_computing_structure_refinement 'SHELXL-97 (Sheldrick, 1997)'
_computing_structure_solution 'SHELXS-97 (Sheldrick, 1990)'
_diffrn_ambient_temperature 293(2)
_diffrn_measured_fraction_theta_full 0.997
_diffrn_measured_fraction_theta_max 0.997
_diffrn_radiation_monochromator graphite
_diffrn_radiation_source 'fine-focus sealed tube'
_diffrn_radiation_type CuK\a
_diffrn_radiation_wavelength 1.54178
_diffrn_reflns_av_R_equivalents 0.0506
_diffrn_reflns_av_sigmaI/netI 0.0515
_diffrn_reflns_limit_h_max 11
_diffrn_reflns_limit_h_min -11
_diffrn_reflns_limit_k_max 13
_diffrn_reflns_limit_k_min -13
_diffrn_reflns_limit_l_max 13
_diffrn_reflns_limit_l_min -13
_diffrn_reflns_number 6680
_diffrn_reflns_theta_full 64.99
_diffrn_reflns_theta_max 64.99
_diffrn_reflns_theta_min 4.11
_exptl_absorpt_coefficient_mu 0.707
_exptl_absorpt_correction_T_max 0.9655
_exptl_absorpt_correction_T_min 0.8715
_exptl_absorpt_correction_type multi-scan
_exptl_crystal_density_diffrn 1.229
_exptl_crystal_density_method 'not measured'
_exptl_crystal_F_000 420
_exptl_crystal_size_max 0.20
_exptl_crystal_size_mid 0.10
_exptl_crystal_size_min 0.05
_refine_diff_density_max 0.418
_refine_diff_density_min -0.222
_refine_diff_density_rms 0.040
_refine_ls_extinction_method none
_refine_ls_goodness_of_fit_ref 1.027
_refine_ls_hydrogen_treatment mixed
_refine_ls_matrix_type full
_refine_ls_number_parameters 270
_refine_ls_number_reflns 3616
_refine_ls_number_restraints 2
_refine_ls_restrained_S_all 1.030
_refine_ls_R_factor_all 0.0827
_refine_ls_R_factor_gt 0.0584
_refine_ls_shift/su_max 0.001
_refine_ls_shift/su_mean 0.000
_refine_ls_structure_factor_coef Fsqd
_refine_ls_weighting_details 'calc w=1/[\s^2^(Fo^2^)+(0.0974P)^2^+0.0000P] where P=(Fo^2^+2Fc^2^)/3'
_refine_ls_weighting_scheme calc
_refine_ls_wR_factor_gt 0.1643
_refine_ls_wR_factor_ref 0.1882
_reflns_number_gt 2378
_reflns_number_total 3616
_reflns_threshold_expression >2sigma(I)
_cod_data_source_file cg201423q_si_005.cif
_cod_data_source_block yy_2011041401_2_110418-b
_cod_depositor_comments
;
The following automatic conversions were performed:

'_symmetry_cell_setting' value 'Triclinic' changed to 'triclinic'
according to /home/saulius/struct/CIF-dictionaries/cif_core.dic
dictionary named 'cif_core.dic' version 2.4.1 from 2010-06-29.

Automatic conversion script
Id: cif_fix_values 1715 2011-07-08 13:25:40Z adriana 
;
_cod_original_sg_symbol_H-M 'P-1   '
_cod_database_code 4505889

loop_
_symmetry_equiv_pos_as_xyz
'x, y, z'
'-x, -y, -z'

loop_
_atom_site_label
_atom_site_type_symbol
_atom_site_fract_x
_atom_site_fract_y
_atom_site_fract_z
_atom_site_U_iso_or_equiv
_atom_site_adp_type
_atom_site_occupancy
_atom_site_symmetry_multiplicity
_atom_site_calc_flag
_atom_site_refinement_flags
C1 C 0.8742(3) 0.4754(3) 0.6779(2) 0.0660(6) Uani 1 1 d .
C2 C 0.4612(3) 0.0513(2) 0.1472(2) 0.0619(6) Uani 1 1 d .
C3 C 0.6226(3) 0.1066(2) 0.1899(3) 0.0719(7) Uani 1 1 d .
H3 H 0.6746 0.1856 0.1694 0.086 Uiso 1 1 calc R
C4 C 0.3773(3) 0.1187(2) 0.0679(2) 0.0656(6) Uani 1 1 d .
C5 C 0.3852(3) -0.0664(2) 0.1806(3) 0.0690(6) Uani 1 1 d .
H5 H 0.2765 -0.1046 0.1534 0.083 Uiso 1 1 calc R
C6 C 0.8399(3) 0.5902(3) 0.6712(2) 0.0680(6) Uani 1 1 d .
H6 H 0.7659 0.5945 0.6021 0.082 Uiso 1 1 calc R
C7 C 0.9885(3) 0.4717(3) 0.7838(3) 0.0707(7) Uani 1 1 d .
C8 C 0.4706(3) -0.1263(3) 0.2536(3) 0.0739(7) Uani 1 1 d .
H8 H 0.4191 -0.2043 0.2760 0.089 Uiso 1 1 calc R
C9 C 0.7964(3) 0.3636(3) 0.5819(3) 0.0751(7) Uani 1 1 d U
C10 C 0.9147(3) 0.6933(3) 0.7652(3) 0.0710(6) Uani 1 1 d .
C11 C 0.5598(3) 0.5360(3) 0.2712(2) 0.0693(6) Uani 1 1 d .
C12 C 0.7078(3) 0.0466(3) 0.2624(3) 0.0800(8) Uani 1 1 d .
H12 H 0.8164 0.0852 0.2904 0.096 Uiso 1 1 calc R
C13 C 1.0256(3) 0.6883(3) 0.8713(3) 0.0807(8) Uani 1 1 d .
H13 H 1.0752 0.7589 0.9355 0.097 Uiso 1 1 calc R
C14 C 0.6325(3) -0.0709(3) 0.2937(3) 0.0726(7) Uani 1 1 d .
C15 C 0.6672(3) 0.3609(3) 0.4698(3) 0.0740(7) Uani 1 1 d U
H15A H 0.6027 0.2721 0.4318 0.089 Uiso 1 1 calc R
H15B H 0.6010 0.4012 0.4965 0.089 Uiso 1 1 calc R
C16 C 1.0598(3) 0.5798(3) 0.8795(3) 0.0815(8) Uani 1 1 d .
H16 H 1.1324 0.5770 0.9504 0.098 Uiso 1 1 calc R
C17 C 0.4454(4) 0.5357(3) 0.1539(3) 0.0820(8) Uani 1 1 d .
H17A H 0.3541 0.5428 0.1724 0.123 Uiso 1 1 calc R
H17B H 0.4158 0.4567 0.0977 0.123 Uiso 1 1 calc R
H17C H 0.4926 0.6076 0.1164 0.123 Uiso 1 1 calc R
C18 C 1.0294(4) 0.3608(3) 0.7892(3) 0.0876(9) Uani 1 1 d .
H18 H 1.1038 0.3578 0.8587 0.105 Uiso 1 1 calc R
C19 C 0.7364(3) 0.4316(3) 0.3761(3) 0.0741(6) Uani 1 1 d U
H19A H 0.8076 0.5183 0.4162 0.089 Uiso 1 1 calc R
H19B H 0.7961 0.3873 0.3449 0.089 Uiso 1 1 calc R
C20 C 0.8437(4) 0.2604(3) 0.5919(3) 0.0896(9) Uani 1 1 d .
H20 H 0.7960 0.1886 0.5289 0.107 Uiso 1 1 calc R
C21 C 0.1383(4) 0.1089(3) -0.0664(3) 0.0874(9) Uani 1 1 d .
H21A H 0.1301 0.1794 -0.0174 0.131 Uiso 1 1 calc R
H21B H 0.0353 0.0471 -0.1077 0.131 Uiso 1 1 calc R
H21C H 0.1909 0.1410 -0.1272 0.131 Uiso 1 1 calc R
C22 C 0.9618(4) 0.2597(3) 0.6947(4) 0.0923(9) Uani 1 1 d .
H22 H 0.9934 0.1893 0.6975 0.111 Uiso 1 1 calc R
C23 C 0.7966(5) 0.8270(4) 0.6582(4) 0.1104(13) Uani 1 1 d .
H23A H 0.8407 0.8201 0.5905 0.166 Uiso 1 1 calc R
H23B H 0.7914 0.9112 0.6714 0.166 Uiso 1 1 calc R
H23C H 0.6931 0.7625 0.6386 0.166 Uiso 1 1 calc R
N1 N 0.6140(3) 0.4394(2) 0.2713(2) 0.0792(6) Uani 1 1 d U
O1 O 0.8914(3) 0.8082(2) 0.7667(2) 0.0882(6) Uani 1 1 d .
O2 O 0.6053(3) 0.62105(19) 0.36332(19) 0.0846(6) Uani 1 1 d .
O3 O 0.7234(3) -0.1271(2) 0.3616(3) 0.1009(7) Uani 1 1 d .
H3A H 0.6690 -0.2006 0.3656 0.151 Uiso 1 1 calc R
O4 O 0.4376(3) 0.22911(18) 0.0514(2) 0.0860(6) Uani 1 1 d .
O5 O 0.2267(2) 0.04747(17) 0.01375(18) 0.0756(5) Uani 1 1 d .
H1N H 0.580(4) 0.379(3) 0.204(3) 0.080(8) Uiso 1 1 d .

loop_
_atom_site_aniso_label
_atom_site_aniso_U_11
_atom_site_aniso_U_22
_atom_site_aniso_U_33
_atom_site_aniso_U_23
_atom_site_aniso_U_13
_atom_site_aniso_U_12
C1 0.0639(13) 0.0782(15) 0.0558(14) 0.0207(11) 0.0142(11) 0.0257(11)
C2 0.0768(14) 0.0542(12) 0.0570(13) 0.0093(9) 0.0199(11) 0.0261(11)
C3 0.0784(15) 0.0559(12) 0.0809(17) 0.0141(11) 0.0239(13) 0.0226(11)
C4 0.0857(16) 0.0587(14) 0.0551(13) 0.0100(10) 0.0195(12) 0.0300(12)
C5 0.0716(14) 0.0630(13) 0.0711(16) 0.0186(11) 0.0188(12) 0.0226(11)
C6 0.0687(13) 0.0740(15) 0.0582(14) 0.0115(11) 0.0111(11) 0.0271(12)
C7 0.0649(13) 0.0860(17) 0.0642(15) 0.0329(13) 0.0213(12) 0.0251(12)
C8 0.0840(17) 0.0655(14) 0.0787(18) 0.0272(12) 0.0261(14) 0.0302(13)
C9 0.0831(16) 0.0732(15) 0.0729(16) 0.0215(12) 0.0230(12) 0.0309(13)
C10 0.0695(14) 0.0783(16) 0.0635(15) 0.0117(12) 0.0191(12) 0.0249(12)
C11 0.0794(15) 0.0690(14) 0.0617(15) 0.0180(12) 0.0211(12) 0.0276(12)
C12 0.0725(15) 0.0696(15) 0.094(2) 0.0106(13) 0.0161(14) 0.0265(13)
C13 0.0712(15) 0.0946(19) 0.0595(15) 0.0067(13) 0.0113(12) 0.0157(14)
C14 0.0841(17) 0.0699(15) 0.0662(15) 0.0119(11) 0.0129(13) 0.0366(13)
C15 0.0720(14) 0.0688(14) 0.0732(16) 0.0088(12) 0.0188(11) 0.0178(12)
C16 0.0741(16) 0.103(2) 0.0592(16) 0.0258(14) 0.0118(13) 0.0237(15)
C17 0.0978(19) 0.0920(19) 0.0653(17) 0.0277(14) 0.0208(15) 0.0445(16)
C18 0.0856(18) 0.101(2) 0.084(2) 0.0483(18) 0.0209(16) 0.0391(17)
C19 0.0745(14) 0.0760(15) 0.0703(15) 0.0131(12) 0.0210(11) 0.0253(12)
C20 0.107(2) 0.0768(17) 0.088(2) 0.0243(15) 0.0218(17) 0.0389(16)
C21 0.102(2) 0.0869(18) 0.0801(19) 0.0230(15) 0.0112(16) 0.0515(17)
C22 0.104(2) 0.088(2) 0.096(2) 0.0415(18) 0.0240(18) 0.0470(18)
C23 0.113(3) 0.086(2) 0.113(3) -0.0008(18) -0.014(2) 0.048(2)
N1 0.1000(16) 0.0728(13) 0.0642(14) 0.0096(11) 0.0132(11) 0.0381(13)
O1 0.0961(14) 0.0797(12) 0.0766(13) -0.0022(9) 0.0082(10) 0.0316(11)
O2 0.1109(15) 0.0807(12) 0.0689(12) 0.0104(9) 0.0207(11) 0.0472(11)
O3 0.1001(15) 0.0906(14) 0.1076(18) 0.0299(13) 0.0021(13) 0.0453(12)
O4 0.1089(14) 0.0580(10) 0.0830(13) 0.0216(8) 0.0163(11) 0.0259(10)
O5 0.0823(11) 0.0676(10) 0.0763(12) 0.0189(8) 0.0102(9) 0.0335(9)

loop_
_atom_type_symbol
_atom_type_description
_atom_type_scat_dispersion_real
_atom_type_scat_dispersion_imag
_atom_type_scat_source
C C 0.0181 0.0091 'International Tables Vol C Tables 4.2.6.8 and 6.1.1.4'
H H 0.0000 0.0000 'International Tables Vol C Tables 4.2.6.8 and 6.1.1.4'
N N 0.0311 0.0180 'International Tables Vol C Tables 4.2.6.8 and 6.1.1.4'
O O 0.0492 0.0322 'International Tables Vol C Tables 4.2.6.8 and 6.1.1.4'

loop_
_geom_angle_atom_site_label_1
_geom_angle_atom_site_label_2
_geom_angle_atom_site_label_3
_geom_angle
C7 C1 C6 118.6(3)
C7 C1 C9 119.0(2)
C6 C1 C9 122.3(2)
C3 C2 C5 118.6(2)
C3 C2 C4 118.4(2)
C5 C2 C4 122.9(2)
C12 C3 C2 121.0(2)
C12 C3 H3 119.5
C2 C3 H3 119.5
O4 C4 O5 122.2(2)
O4 C4 C2 124.2(2)
O5 C4 C2 113.6(2)
C8 C5 C2 120.3(2)
C8 C5 H5 119.8
C2 C5 H5 119.8
C10 C6 C1 120.4(2)
C10 C6 H6 119.8
C1 C6 H6 119.8
C16 C7 C18 122.0(3)
C16 C7 C1 118.7(3)
C18 C7 C1 119.3(3)
C5 C8 C14 120.4(2)
C5 C8 H8 119.8
C14 C8 H8 119.8
C20 C9 C1 118.5(3)
C20 C9 C15 120.8(3)
C1 C9 C15 120.8(2)
C6 C10 O1 124.8(2)
C6 C10 C13 120.8(3)
O1 C10 C13 114.4(3)
O2 C11 N1 121.0(2)
O2 C11 C17 122.5(2)
N1 C11 C17 116.5(3)
C3 C12 C14 120.2(3)
C3 C12 H12 119.9
C14 C12 H12 119.9
C16 C13 C10 119.7(3)
C16 C13 H13 120.1
C10 C13 H13 120.1
O3 C14 C12 117.3(3)
O3 C14 C8 123.3(3)
C12 C14 C8 119.4(2)
C19 C15 C9 110.5(2)
C19 C15 H15A 109.6
C9 C15 H15A 109.6
C19 C15 H15B 109.6
C9 C15 H15B 109.6
H15A C15 H15B 108.1
C13 C16 C7 121.8(3)
C13 C16 H16 119.1
C7 C16 H16 119.1
C11 C17 H17A 109.5
C11 C17 H17B 109.5
H17A C17 H17B 109.5
C11 C17 H17C 109.5
H17A C17 H17C 109.5
H17B C17 H17C 109.5
C22 C18 C7 120.7(3)
C22 C18 H18 119.6
C7 C18 H18 119.6
N1 C19 C15 111.5(2)
N1 C19 H19A 109.3
C15 C19 H19A 109.3
N1 C19 H19B 109.3
C15 C19 H19B 109.3
H19A C19 H19B 108.0
C9 C20 C22 122.0(3)
C9 C20 H20 119.0
C22 C20 H20 119.0
O5 C21 H21A 109.5
O5 C21 H21B 109.5
H21A C21 H21B 109.5
O5 C21 H21C 109.5
H21A C21 H21C 109.5
H21B C21 H21C 109.5
C18 C22 C20 120.2(3)
C18 C22 H22 119.9
C20 C22 H22 119.9
O1 C23 H23A 109.5
O1 C23 H23B 109.5
H23A C23 H23B 109.5
O1 C23 H23C 109.5
H23A C23 H23C 109.5
H23B C23 H23C 109.5
C11 N1 C19 123.0(2)
C11 N1 H1N 120(2)
C19 N1 H1N 117(2)
C10 O1 C23 118.0(2)
C14 O3 H3A 109.5
C4 O5 C21 116.0(2)

loop_
_geom_bond_atom_site_label_1
_geom_bond_atom_site_label_2
_geom_bond_distance
C1 C7 1.419(4)
C1 C6 1.426(4)
C1 C9 1.435(4)
C2 C3 1.382(4)
C2 C5 1.396(4)
C2 C4 1.470(3)
C3 C12 1.378(4)
C3 H3 0.9300
C4 O4 1.220(3)
C4 O5 1.334(3)
C5 C8 1.381(4)
C5 H5 0.9300
C6 C10 1.360(4)
C6 H6 0.9300
C7 C16 1.406(5)
C7 C18 1.417(4)
C8 C14 1.384(4)
C8 H8 0.9300
C9 C20 1.372(4)
C9 C15 1.523(4)
C10 O1 1.372(3)
C10 C13 1.407(4)
C11 O2 1.233(3)
C11 N1 1.340(4)
C11 C17 1.493(4)
C12 C14 1.382(4)
C12 H12 0.9300
C13 C16 1.358(5)
C13 H13 0.9300
C14 O3 1.356(3)
C15 C19 1.507(4)
C15 H15A 0.9700
C15 H15B 0.9700
C16 H16 0.9300
C17 H17A 0.9600
C17 H17B 0.9600
C17 H17C 0.9600
C18 C22 1.349(5)
C18 H18 0.9300
C19 N1 1.473(4)
C19 H19A 0.9700
C19 H19B 0.9700
C20 C22 1.405(5)
C20 H20 0.9300
C21 O5 1.451(3)
C21 H21A 0.9600
C21 H21B 0.9600
C21 H21C 0.9600
C22 H22 0.9300
C23 O1 1.408(4)
C23 H23A 0.9600
C23 H23B 0.9600
C23 H23C 0.9600
N1 H1N 0.89(3)
O3 H3A 0.8200

loop_
_geom_hbond_atom_site_label_D
_geom_hbond_atom_site_label_H
_geom_hbond_atom_site_label_A
_geom_hbond_distance_DH
_geom_hbond_distance_HA
_geom_hbond_distance_DA
_geom_hbond_angle_DHA
_geom_hbond_site_symmetry_A
O3 H3A O2 0.82 1.87 2.655(3) 159.7 1_545
N1 H1N O4 0.89(3) 2.12(3) 2.985(3) 164(3) .

loop_
_cod_related_entry_id
_cod_related_entry_database
_cod_related_entry_code
1 ChemSpider 30652430
